data_1517067
loop_
_publ_author_name
'Xiu-Li Wang'
'Jing-Jing Cao'
'Guo-Cheng Liu'
'Hong-Yan Lin'
'Ai-Xiang Tian'

_publ_section_title
;
 Ligands directed versatile cadmium-bis(triazole) metal-organic fragments
 to generate three new two dimensional complexes based on polymolybdenum
 phosphate
;
_journal_name_full
;
Inorganica Chimica Acta
;
_journal_page_first 6
_journal_page_last 11
_journal_volume 402
_journal_year 2013
_chemical_formula_sum 'C14 H28 Cd3 Mo6 N12 O36 P4'
_chemical_formula_weight 1977.23
_space_group_IT_number 2
_symmetry_cell_setting triclinic
_symmetry_space_group_name_Hall '-P 1'
_symmetry_space_group_name_H-M 'P -1'
_atom_sites_solution_hydrogens geom
_atom_sites_solution_primary direct
_atom_sites_solution_secondary difmap
_cell_angle_alpha 109.839(5)
_cell_angle_beta 106.925(5)
_cell_angle_gamma 96.214(5)
_cell_formula_units_Z 2
_cell_length_a 12.686(5)
_cell_length_b 14.444(5)
_cell_length_c 14.594(5)
_cell_measurement_temperature 296(2)
_cell_measurement_theta_max 25.15
_cell_measurement_theta_min 2.13
_cell_volume 2341.9(15)
_computing_cell_refinement 'SMART (Bruker, 2001)'
_computing_data_collection 'SMART (Bruker, 2001)'
_computing_data_reduction 'SAINT+ (Bruker, 1999)'
_computing_molecular_graphics 'PLATON (Spek, 2003)'
_computing_publication_material 'SHELXTL (1998)'
_computing_structure_refinement 'SHELXL-97 (Sheldrick, 2008)'
_computing_structure_solution 'SHELXS-97 (Sheldrick, 2008)'
_diffrn_ambient_temperature 296(2)
_diffrn_measured_fraction_theta_full 0.986
_diffrn_measured_fraction_theta_max 0.986
_diffrn_measurement_device_type 'CCD area detector'
_diffrn_measurement_method 'phi and omega scans'
_diffrn_radiation_monochromator graphite
_diffrn_radiation_source 'fine-focus sealed tube'
_diffrn_radiation_type MoK\a
_diffrn_radiation_wavelength 0.71069
_diffrn_reflns_av_R_equivalents 0.0176
_diffrn_reflns_av_sigmaI/netI 0.0360
_diffrn_reflns_limit_h_max 14
_diffrn_reflns_limit_h_min -15
_diffrn_reflns_limit_k_max 11
_diffrn_reflns_limit_k_min -17
_diffrn_reflns_limit_l_max 17
_diffrn_reflns_limit_l_min -15
_diffrn_reflns_number 11803
_diffrn_reflns_theta_full 25.00
_diffrn_reflns_theta_max 25.00
_diffrn_reflns_theta_min 1.54
_exptl_absorpt_coefficient_mu 3.140
_exptl_absorpt_correction_T_max 0.864
_exptl_absorpt_correction_T_min 0.815
_exptl_absorpt_correction_type empirical
_exptl_absorpt_process_details SADABS
_exptl_crystal_colour ORANGE
_exptl_crystal_density_diffrn 2.804
_exptl_crystal_density_method 'not measured'
_exptl_crystal_description BLOCK
_exptl_crystal_F_000 1879
_exptl_crystal_size_max 0.20
_exptl_crystal_size_mid 0.16
_exptl_crystal_size_min 0.15
_refine_diff_density_max 1.280
_refine_diff_density_min -1.179
_refine_diff_density_rms 0.188
_refine_ls_extinction_method none
_refine_ls_goodness_of_fit_ref 1.124
_refine_ls_hydrogen_treatment mixed
_refine_ls_matrix_type full
_refine_ls_number_parameters 679
_refine_ls_number_reflns 8138
_refine_ls_number_restraints 0
_refine_ls_restrained_S_all 1.124
_refine_ls_R_factor_all 0.0329
_refine_ls_R_factor_gt 0.0293
_refine_ls_shift/su_max 0.013
_refine_ls_shift/su_mean 0.000
_refine_ls_structure_factor_coef Fsqd
_refine_ls_weighting_details 'calc w=1/[\s^2^(Fo^2^)+(0.0404P)^2^+3.4084P] where P=(Fo^2^+2Fc^2^)/3'
_refine_ls_weighting_scheme calc
_refine_ls_wR_factor_gt 0.0796
_refine_ls_wR_factor_ref 0.0814
_reflns_number_gt 7368
_reflns_number_total 8138
_reflns_threshold_expression >2sigma(I)
_cod_data_source_file ICA-2013-402-6-11-1.cif
_cod_data_source_block compound_1
_cod_database_code 1517067

loop_
_symmetry_equiv_pos_as_xyz
'x, y, z'
'-x, -y, -z'

loop_
_atom_site_label
_atom_site_type_symbol
_atom_site_fract_x
_atom_site_fract_y
_atom_site_fract_z
_atom_site_U_iso_or_equiv
_atom_site_adp_type
_atom_site_occupancy
_atom_site_symmetry_multiplicity
_atom_site_calc_flag
_atom_site_refinement_flags
C1 C 1.1272(5) 0.3819(5) 0.1895(5) 0.0298(15) Uani 1 1 d .
H1 H 1.1471 0.3709 0.2509 0.036 Uiso 1 1 calc R
C2 C 1.0402(5) 0.3754(5) 0.0410(5) 0.0304(15) Uani 1 1 d .
H2 H 0.9839 0.3578 -0.0233 0.036 Uiso 1 1 calc R
C3 C 1.3088(5) 0.5033(5) 0.2267(6) 0.0391(17) Uani 1 1 d .
H3A H 1.3072 0.5721 0.2661 0.047 Uiso 1 1 calc R
H3B H 1.3466 0.5053 0.1781 0.047 Uiso 1 1 calc R
C4 C 1.3753(5) 0.4592(6) 0.3011(5) 0.0351(16) Uani 1 1 d .
H4A H 1.3663 0.4885 0.3680 0.042 Uiso 1 1 calc R
H4B H 1.3457 0.3867 0.2734 0.042 Uiso 1 1 calc R
C5 C 1.4997(5) 0.4811(6) 0.3151(5) 0.0427(19) Uani 1 1 d .
H5A H 1.5281 0.5535 0.3399 0.051 Uiso 1 1 calc R
H5B H 1.5414 0.4584 0.3674 0.051 Uiso 1 1 calc R
C6 C 1.5405(7) 0.4069(6) 0.0764(7) 0.053(2) Uani 1 1 d .
H6 H 1.5476 0.4162 0.0183 0.063 Uiso 1 1 calc R
C7 C 1.5261(5) 0.3352(5) 0.1763(5) 0.0291(14) Uani 1 1 d .
H7 H 1.5193 0.2876 0.2052 0.035 Uiso 1 1 calc R
C8 C 1.1348(5) 0.1283(5) -0.0929(5) 0.0282(14) Uani 1 1 d .
H8 H 1.0882 0.0912 -0.1616 0.034 Uiso 1 1 calc R
C9 C 1.2199(5) 0.1776(5) 0.0688(5) 0.0257(13) Uani 1 1 d .
H9 H 1.2416 0.1790 0.1360 0.031 Uiso 1 1 calc R
C10 C 1.2362(5) 0.2753(5) -0.1148(5) 0.0273(14) Uani 1 1 d .
H10A H 1.2913 0.2496 -0.1448 0.033 Uiso 1 1 calc R
H10B H 1.2704 0.3448 -0.0662 0.033 Uiso 1 1 calc R
C11 C 1.1331(5) 0.2728(5) -0.2000(5) 0.0305(15) Uani 1 1 d .
H11A H 1.0771 0.2969 -0.1705 0.037 Uiso 1 1 calc R
H11B H 1.1001 0.2037 -0.2500 0.037 Uiso 1 1 calc R
C12 C 1.1637(6) 0.3385(6) -0.2550(6) 0.0410(18) Uani 1 1 d .
H12A H 1.1933 0.4081 -0.2056 0.049 Uiso 1 1 calc R
H12B H 1.2225 0.3165 -0.2814 0.049 Uiso 1 1 calc R
C13 C 0.9292(4) 0.2857(5) -0.4850(4) 0.0196(12) Uani 1 1 d .
H13 H 0.8780 0.2482 -0.5519 0.024 Uiso 1 1 calc R
C14 C 1.0179(5) 0.4115(4) -0.3348(4) 0.0234(13) Uani 1 1 d .
H14 H 1.0389 0.4741 -0.2796 0.028 Uiso 1 1 calc R
N1 N 1.0290(4) 0.3384(4) 0.1116(4) 0.0281(12) Uani 1 1 d .
N2 N 1.1920(4) 0.4423(4) 0.1685(4) 0.0267(12) Uani 1 1 d .
N3 N 1.1384(4) 0.4390(4) 0.0712(4) 0.0298(12) Uani 1 1 d .
N4 N 1.5198(4) 0.4308(4) 0.2178(4) 0.0336(13) Uani 1 1 d .
N5 N 1.5271(7) 0.4782(5) 0.1523(6) 0.065(2) Uani 1 1 d .
N6 N 1.5433(4) 0.3181(4) 0.0882(4) 0.0265(12) Uani 1 1 d .
N7 N 1.1377(4) 0.1024(4) -0.0134(4) 0.0238(11) Uani 1 1 d .
N8 N 1.2087(4) 0.2154(4) -0.0591(4) 0.0227(11) Uani 1 1 d .
N9 N 1.2653(4) 0.2475(4) 0.0453(4) 0.0282(12) Uani 1 1 d .
N10 N 1.0665(4) 0.3328(4) -0.3400(4) 0.0286(12) Uani 1 1 d .
N11 N 1.0099(6) 0.2555(5) -0.4320(5) 0.058(2) Uani 1 1 d .
N12 N 0.9339(6) 0.3812(6) -0.4246(6) 0.061(2) Uani 1 1 d .
O1 O 1.0220(3) 0.1418(3) 0.1613(3) 0.0188(8) Uani 1 1 d .
O2 O 0.7462(3) 0.2720(3) 0.0076(3) 0.0198(8) Uani 1 1 d .
O3 O 0.7286(3) 0.1574(3) 0.1321(3) 0.0171(8) Uani 1 1 d .
O3W O 0.4280(3) 0.0831(3) 0.0038(3) 0.0299(10) Uani 1 1 d .
H3WA H 0.4160 0.0510 -0.0604 0.036 Uiso 1 1 d R
H3WB H 0.4469 0.0440 0.0349 0.036 Uiso 1 1 d R
O4 O 0.6913(3) 0.0297(3) 0.2060(3) 0.0155(8) Uani 1 1 d .
O4W O 0.8736(3) 0.0981(3) -0.0406(3) 0.0188(8) Uani 1 1 d .
H4WA H 0.8029 0.0893 -0.0517 0.023 Uiso 1 1 d R
H4WB H 0.8823 0.0821 -0.0991 0.023 Uiso 1 1 d R
O5 O 0.6960(3) 0.1058(3) 0.4152(3) 0.0130(7) Uani 1 1 d .
O6 O 0.4398(3) 0.2151(3) 0.2968(3) 0.0145(8) Uani 1 1 d .
O7 O 0.6411(3) 0.1973(3) 0.2709(3) 0.0167(8) Uani 1 1 d .
O8 O 0.6513(3) 0.3066(3) 0.4719(3) 0.0226(9) Uani 1 1 d .
O9 O 0.7772(3) -0.0752(3) 0.3311(3) 0.0216(9) Uani 1 1 d .
O10 O 0.8452(3) 0.1901(3) 0.3153(3) 0.0192(8) Uani 1 1 d .
O11 O 0.4439(3) 0.1495(3) -0.1657(3) 0.0133(7) Uani 1 1 d .
O12 O 0.4217(3) 0.0850(3) -0.3820(3) 0.0136(8) Uani 1 1 d .
O13 O 0.3163(3) -0.0762(3) -0.5957(3) 0.0133(8) Uani 1 1 d .
O14 O 0.4961(3) 0.1413(3) -0.5390(3) 0.0127(7) Uani 1 1 d .
O15 O 0.6322(3) 0.1298(3) -0.2230(3) 0.0121(7) Uani 1 1 d .
O16 O 0.6028(3) 0.2470(3) -0.3217(3) 0.0142(8) Uani 1 1 d .
O17 O 0.7939(3) 0.3131(3) -0.1341(3) 0.0175(8) Uani 1 1 d .
O18 O 0.6028(3) 0.3180(3) -0.1181(3) 0.0169(8) Uani 1 1 d .
O19 O 0.7765(3) 0.4485(3) 0.0167(3) 0.0228(9) Uani 1 1 d .
O20 O 0.8299(3) 0.2713(3) -0.3211(3) 0.0205(8) Uani 1 1 d .
O21 O 0.6527(3) 0.0401(3) -0.1005(3) 0.0146(8) Uani 1 1 d .
O22 O 0.4939(3) -0.0313(3) -0.2716(3) 0.0114(7) Uani 1 1 d .
O23 O 0.6914(3) -0.0333(3) -0.2712(3) 0.0126(7) Uani 1 1 d .
O24 O 0.3990(3) 0.2822(3) -0.2777(3) 0.0207(9) Uani 1 1 d .
O5W O 0.9196(4) 0.3694(3) 0.2676(4) 0.0415(12) Uani 1 1 d .
O28 O 1.0861(3) 0.0397(3) 0.2611(3) 0.0196(8) Uani 1 1 d .
O29 O 1.1348(3) -0.1430(3) 0.2060(3) 0.0157(8) Uani 1 1 d .
O30 O 1.2713(3) 0.1145(3) 0.4462(3) 0.0146(8) Uani 1 1 d .
O31 O 1.2189(3) 0.2015(3) 0.2972(3) 0.0161(8) Uani 1 1 d .
O32 O 1.3953(3) 0.3108(3) 0.4849(3) 0.0229(9) Uani 1 1 d .
O33 O 1.0946(3) -0.0588(3) 0.3996(3) 0.0224(9) Uani 1 1 d .
O34 O 1.0521(3) 0.2111(3) 0.3514(3) 0.0258(10) Uani 1 1 d .
P1 P 0.72838(11) 0.14414(10) 0.23213(10) 0.0120(3) Uani 1 1 d .
P2 P 0.72890(11) 0.33323(10) -0.05905(10) 0.0136(3) Uani 1 1 d .
P3 P 0.61901(10) 0.02535(10) -0.21454(10) 0.0098(3) Uani 1 1 d .
P4 P 1.09623(11) 0.14709(11) 0.26581(10) 0.0137(3) Uani 1 1 d .
Mo1 Mo 0.65421(4) -0.04126(3) 0.29791(3) 0.01110(10) Uani 1 1 d .
Mo2 Mo 0.57460(3) 0.19260(3) 0.38263(3) 0.01102(10) Uani 1 1 d .
Mo3 Mo 0.48808(4) 0.20865(3) -0.25466(3) 0.01128(11) Uani 1 1 d .
Mo4 Mo 0.75711(4) 0.20176(3) -0.27900(3) 0.01182(11) Uani 1 1 d .
Mo5 Mo 1.18256(4) -0.03158(3) 0.34131(3) 0.01248(11) Uani 1 1 d .
Mo6 Mo 1.37366(3) 0.19497(3) 0.39405(3) 0.01104(10) Uani 1 1 d .
Cd1 Cd 1.0000 0.0000 0.0000 0.02039(14) Uani 1 2 d S
Cd2 Cd 0.88685(3) 0.23028(3) 0.11650(3) 0.01627(10) Uani 1 1 d .
Cd3 Cd 0.58483(3) 0.17272(3) -0.00046(3) 0.01613(10) Uani 1 1 d .
Cd4 Cd 0.5000 0.0000 -0.5000 0.01229(12) Uani 1 2 d S
O2W O 0.1989(6) 0.4070(6) 0.4742(9) 0.169(6) Uani 1 1 d .
H2WA H 0.2046 0.3500 0.4789 0.203 Uiso 1 1 d R
H2WB H 0.2373 0.4168 0.4388 0.203 Uiso 1 1 d R
O1W O 0.2177(5) 0.5840(4) 0.6228(5) 0.0623(17) Uani 1 1 d .
H1WA H 0.2543 0.6452 0.6483 0.075 Uiso 1 1 d R
H1WB H 0.2265 0.5641 0.6725 0.075 Uiso 1 1 d R

loop_
_atom_site_aniso_label
_atom_site_aniso_U_11
_atom_site_aniso_U_22
_atom_site_aniso_U_33
_atom_site_aniso_U_23
_atom_site_aniso_U_13
_atom_site_aniso_U_12
C1 0.026(3) 0.038(4) 0.027(3) 0.017(3) 0.010(3) 0.001(3)
C2 0.026(3) 0.033(4) 0.035(4) 0.019(3) 0.010(3) 0.003(3)
C3 0.019(3) 0.038(4) 0.054(4) 0.021(4) 0.003(3) -0.003(3)
C4 0.026(3) 0.048(4) 0.029(3) 0.011(3) 0.010(3) 0.009(3)
C5 0.026(3) 0.046(5) 0.030(4) -0.010(3) 0.002(3) 0.008(3)
C6 0.087(6) 0.039(4) 0.070(6) 0.031(4) 0.063(5) 0.031(4)
C7 0.034(3) 0.033(4) 0.023(3) 0.014(3) 0.006(3) 0.015(3)
C8 0.026(3) 0.028(3) 0.023(3) 0.007(3) 0.005(3) -0.001(3)
C9 0.022(3) 0.034(4) 0.019(3) 0.012(3) 0.004(2) 0.001(3)
C10 0.024(3) 0.032(4) 0.027(3) 0.013(3) 0.010(3) 0.004(3)
C11 0.029(3) 0.038(4) 0.030(3) 0.019(3) 0.014(3) 0.005(3)
C12 0.027(4) 0.058(5) 0.043(4) 0.031(4) 0.008(3) 0.008(3)
C13 0.012(3) 0.030(3) 0.008(3) 0.004(2) -0.003(2) -0.001(2)
C14 0.030(3) 0.017(3) 0.014(3) 0.003(2) -0.001(2) 0.000(3)
N1 0.021(3) 0.031(3) 0.034(3) 0.017(2) 0.009(2) 0.000(2)
N2 0.019(2) 0.028(3) 0.030(3) 0.013(2) 0.004(2) 0.001(2)
N3 0.027(3) 0.032(3) 0.035(3) 0.019(3) 0.011(2) 0.004(2)
N4 0.031(3) 0.033(3) 0.031(3) 0.001(3) 0.014(2) 0.010(2)
N5 0.111(6) 0.031(4) 0.092(6) 0.028(4) 0.079(5) 0.032(4)
N6 0.029(3) 0.021(3) 0.032(3) 0.008(2) 0.016(2) 0.008(2)
N7 0.023(3) 0.027(3) 0.020(3) 0.009(2) 0.006(2) 0.003(2)
N8 0.020(2) 0.022(3) 0.023(3) 0.010(2) 0.003(2) 0.000(2)
N9 0.028(3) 0.028(3) 0.020(3) 0.005(2) 0.003(2) -0.002(2)
N10 0.028(3) 0.032(3) 0.022(3) 0.013(2) 0.003(2) 0.000(2)
N11 0.065(5) 0.057(5) 0.043(4) 0.010(3) 0.024(4) -0.006(4)
N12 0.054(4) 0.075(5) 0.063(5) 0.041(4) 0.017(4) 0.014(4)
O1 0.0162(19) 0.025(2) 0.0124(18) 0.0071(17) 0.0003(15) 0.0079(16)
O2 0.0183(19) 0.023(2) 0.022(2) 0.0135(17) 0.0078(16) 0.0034(17)
O3 0.0153(18) 0.024(2) 0.0168(19) 0.0126(17) 0.0080(15) 0.0032(16)
O3W 0.034(2) 0.032(2) 0.020(2) 0.0090(19) 0.0101(19) -0.003(2)
O4 0.0174(18) 0.0151(19) 0.0146(18) 0.0049(15) 0.0083(15) 0.0021(15)
O4W 0.0164(19) 0.028(2) 0.0123(18) 0.0078(17) 0.0046(15) 0.0094(17)
O5 0.0125(17) 0.0118(18) 0.0119(18) 0.0036(15) 0.0025(14) 0.0006(14)
O6 0.0150(18) 0.019(2) 0.0107(17) 0.0080(15) 0.0039(14) 0.0041(15)
O7 0.0176(19) 0.022(2) 0.0186(19) 0.0125(17) 0.0104(16) 0.0083(16)
O8 0.020(2) 0.020(2) 0.022(2) 0.0053(17) 0.0044(17) -0.0012(17)
O9 0.0172(19) 0.029(2) 0.020(2) 0.0101(18) 0.0068(16) 0.0089(17)
O10 0.0148(19) 0.025(2) 0.0140(19) 0.0045(17) 0.0038(15) 0.0015(16)
O11 0.0164(18) 0.0126(18) 0.0094(17) 0.0033(15) 0.0042(14) 0.0018(15)
O12 0.0138(17) 0.0161(19) 0.0112(17) 0.0068(15) 0.0038(14) 0.0011(15)
O13 0.0095(17) 0.019(2) 0.0093(17) 0.0052(15) 0.0010(14) 0.0026(15)
O14 0.0116(17) 0.0170(19) 0.0114(17) 0.0076(15) 0.0039(14) 0.0038(15)
O15 0.0087(16) 0.0135(19) 0.0142(18) 0.0069(15) 0.0034(14) -0.0005(14)
O16 0.0147(18) 0.0149(19) 0.0125(18) 0.0057(15) 0.0045(15) 0.0012(15)
O17 0.0165(19) 0.018(2) 0.0136(18) 0.0030(16) 0.0051(15) -0.0003(16)
O18 0.0142(18) 0.0148(19) 0.0149(19) 0.0017(15) 0.0009(15) 0.0016(15)
O19 0.028(2) 0.015(2) 0.017(2) -0.0006(16) 0.0073(17) -0.0034(17)
O20 0.023(2) 0.023(2) 0.020(2) 0.0106(17) 0.0104(16) 0.0032(17)
O21 0.0152(18) 0.018(2) 0.0104(18) 0.0060(15) 0.0042(14) 0.0023(15)
O22 0.0078(16) 0.0127(18) 0.0150(18) 0.0067(15) 0.0040(14) 0.0032(14)
O23 0.0108(17) 0.0148(19) 0.0115(17) 0.0045(15) 0.0037(14) 0.0025(15)
O24 0.021(2) 0.019(2) 0.022(2) 0.0087(17) 0.0044(16) 0.0091(17)
O5W 0.058(3) 0.025(2) 0.040(3) 0.003(2) 0.029(2) 0.001(2)
O28 0.0085(17) 0.023(2) 0.024(2) 0.0113(17) -0.0017(15) 0.0025(16)
O29 0.0128(18) 0.0172(19) 0.0129(18) 0.0046(16) 0.0015(15) -0.0004(15)
O30 0.0158(18) 0.0157(19) 0.0119(18) 0.0049(15) 0.0054(15) 0.0025(15)
O31 0.0126(18) 0.018(2) 0.0161(19) 0.0068(16) 0.0023(15) 0.0036(15)
O32 0.023(2) 0.020(2) 0.021(2) 0.0013(17) 0.0074(17) 0.0067(17)
O33 0.0184(19) 0.027(2) 0.026(2) 0.0108(18) 0.0140(17) 0.0028(17)
O34 0.022(2) 0.033(2) 0.0151(19) 0.0013(18) 0.0058(17) 0.0081(18)
P1 0.0107(6) 0.0157(7) 0.0105(6) 0.0059(5) 0.0044(5) 0.0018(5)
P2 0.0151(7) 0.0127(7) 0.0111(6) 0.0042(5) 0.0033(5) 0.0007(5)
P3 0.0085(6) 0.0110(6) 0.0089(6) 0.0035(5) 0.0022(5) 0.0018(5)
P4 0.0104(6) 0.0181(7) 0.0120(6) 0.0059(6) 0.0022(5) 0.0061(5)
Mo1 0.0104(2) 0.0130(2) 0.0106(2) 0.00518(18) 0.00391(17) 0.00287(17)
Mo2 0.0096(2) 0.0127(2) 0.0110(2) 0.00527(18) 0.00333(17) 0.00212(17)
Mo3 0.0114(2) 0.0123(2) 0.0101(2) 0.00484(18) 0.00293(17) 0.00293(18)
Mo4 0.0109(2) 0.0136(2) 0.0103(2) 0.00511(18) 0.00301(17) 0.00134(18)
Mo5 0.0099(2) 0.0155(2) 0.0116(2) 0.00591(18) 0.00262(17) 0.00270(18)
Mo6 0.0102(2) 0.0131(2) 0.0097(2) 0.00436(18) 0.00302(17) 0.00355(17)
Cd1 0.0168(3) 0.0198(3) 0.0251(3) 0.0097(3) 0.0068(2) 0.0050(2)
Cd2 0.01352(19) 0.0182(2) 0.0178(2) 0.00882(17) 0.00465(16) 0.00263(16)
Cd3 0.01545(19) 0.0174(2) 0.0147(2) 0.00512(16) 0.00525(16) 0.00417(16)
Cd4 0.0107(2) 0.0145(3) 0.0112(3) 0.0054(2) 0.0027(2) 0.0028(2)
O2W 0.069(5) 0.070(6) 0.253(12) -0.072(7) 0.059(7) 0.000(4)
O1W 0.079(4) 0.039(3) 0.077(4) 0.017(3) 0.048(4) 0.003(3)

loop_
_atom_type_symbol
_atom_type_description
_atom_type_scat_dispersion_real
_atom_type_scat_dispersion_imag
_atom_type_scat_source
C C 0.0033 0.0016 'International Tables Vol C Tables 4.2.6.8 and 6.1.1.4'
H H 0.0000 0.0000 'International Tables Vol C Tables 4.2.6.8 and 6.1.1.4'
Cd Cd -0.8075 1.2024 'International Tables Vol C Tables 4.2.6.8 and 6.1.1.4'
Mo Mo -1.6832 0.6857 'International Tables Vol C Tables 4.2.6.8 and 6.1.1.4'
N N 0.0061 0.0033 'International Tables Vol C Tables 4.2.6.8 and 6.1.1.4'
O O 0.0106 0.0060 'International Tables Vol C Tables 4.2.6.8 and 6.1.1.4'
P P 0.1023 0.0942 'International Tables Vol C Tables 4.2.6.8 and 6.1.1.4'

loop_
_geom_angle_atom_site_label_1
_geom_angle_atom_site_label_2
_geom_angle_atom_site_label_3
_geom_angle
_geom_angle_site_symmetry_1
_geom_angle_site_symmetry_3
N2 C1 N1 110.9(6) . .
N2 C1 H1 124.6 . .
N1 C1 H1 124.6 . .
N3 C2 N1 114.0(6) . .
N3 C2 H2 123.0 . .
N1 C2 H2 123.0 . .
N2 C3 C4 111.2(6) . .
N2 C3 H3A 109.4 . .
C4 C3 H3A 109.4 . .
N2 C3 H3B 109.4 . .
C4 C3 H3B 109.4 . .
H3A C3 H3B 108.0 . .
C5 C4 C3 110.4(6) . .
C5 C4 H4A 109.6 . .
C3 C4 H4A 109.6 . .
C5 C4 H4B 109.6 . .
C3 C4 H4B 109.6 . .
H4A C4 H4B 108.1 . .
N4 C5 C4 112.1(5) . .
N4 C5 H5A 109.2 . .
C4 C5 H5A 109.2 . .
N4 C5 H5B 109.2 . .
C4 C5 H5B 109.2 . .
H5A C5 H5B 107.9 . .
N5 C6 N6 115.0(7) . .
N5 C6 H6 122.5 . .
N6 C6 H6 122.5 . .
N6 C7 N4 109.7(6) . .
N6 C7 H7 125.2 . .
N4 C7 H7 125.2 . .
N7 C8 N8 109.5(5) . .
N7 C8 H8 125.3 . .
N8 C8 H8 125.3 . .
N9 C9 N7 114.0(5) . .
N9 C9 H9 123.0 . .
N7 C9 H9 123.0 . .
N8 C10 C11 112.0(5) . .
N8 C10 H10A 109.2 . .
C11 C10 H10A 109.2 . .
N8 C10 H10B 109.2 . .
C11 C10 H10B 109.2 . .
H10A C10 H10B 107.9 . .
C10 C11 C12 110.9(5) . .
C10 C11 H11A 109.5 . .
C12 C11 H11A 109.5 . .
C10 C11 H11B 109.5 . .
C12 C11 H11B 109.5 . .
H11A C11 H11B 108.1 . .
N10 C12 C11 111.3(5) . .
N10 C12 H12A 109.4 . .
C11 C12 H12A 109.4 . .
N10 C12 H12B 109.4 . .
C11 C12 H12B 109.4 . .
H12A C12 H12B 108.0 . .
N11 C13 N12 107.2(5) . .
N11 C13 H13 126.4 . .
N12 C13 H13 126.4 . .
N12 C14 N10 105.2(6) . .
N12 C14 H14 127.4 . .
N10 C14 H14 127.4 . .
C1 N1 C2 103.0(5) . .
C1 N1 Cd2 123.0(4) . .
C2 N1 Cd2 134.0(4) . .
C1 N2 N3 109.6(5) . .
C1 N2 C3 131.6(6) . .
N3 N2 C3 118.6(5) . .
C2 N3 N2 102.5(5) . .
C7 N4 N5 109.9(5) . .
C7 N4 C5 127.6(6) . .
N5 N4 C5 122.3(6) . .
C6 N5 N4 101.9(6) . .
C7 N6 C6 103.4(5) . .
C7 N6 Cd3 122.8(4) . 1_655
C6 N6 Cd3 133.5(4) . 1_655
C8 N7 C9 103.5(5) . .
C8 N7 Cd1 128.0(4) . .
C9 N7 Cd1 124.4(4) . .
C8 N8 N9 109.9(5) . .
C8 N8 C10 130.6(5) . .
N9 N8 C10 119.5(5) . .
C9 N9 N8 103.1(5) . .
N11 N10 C14 109.2(5) . .
N11 N10 C12 129.6(6) . .
C14 N10 C12 121.2(5) . .
C13 N11 N10 107.9(6) . .
C14 N12 C13 110.5(6) . .
P4 O1 Cd2 131.7(2) . .
P4 O1 Cd1 120.9(2) . .
Cd2 O1 Cd1 106.34(13) . .
P2 O2 Cd2 141.6(2) . .
P2 O2 Cd3 116.7(2) . .
Cd2 O2 Cd3 101.61(15) . .
P1 O3 Cd2 122.7(2) . .
P1 O3 Cd3 131.3(2) . .
Cd2 O3 Cd3 102.08(14) . .
Cd3 O3W H3WA 83.6 . .
Cd3 O3W H3WB 110.0 . .
H3WA O3W H3WB 107.7 . .
P1 O4 Mo1 129.1(2) . .
Cd1 O4W Cd2 108.51(14) . .
Cd1 O4W H4WA 130.5 . .
Cd2 O4W H4WA 83.3 . .
Cd1 O4W H4WB 88.0 . .
Cd2 O4W H4WB 147.1 . .
H4WA O4W H4WB 107.8 . .
Mo1 O5 Mo2 113.04(15) . .
Mo6 O6 Mo2 84.73(14) 1_455 .
P1 O7 Mo2 131.7(2) . .
Mo3 O11 Mo1 84.03(13) . 2_655
Mo3 O11 Cd3 118.91(16) . .
Mo1 O11 Cd3 140.30(18) 2_655 .
Mo3 O12 Mo1 83.20(13) . 2_655
Mo3 O12 Cd4 130.49(17) . .
Mo1 O12 Cd4 132.10(18) 2_655 .
Mo5 O13 Mo4 82.53(13) 1_454 2_654
Mo5 O13 Cd4 134.94(18) 1_454 .
Mo4 O13 Cd4 132.15(17) 2_654 .
Mo6 O14 Mo2 82.62(14) 1_454 1_554
Mo6 O14 Cd4 133.64(17) 1_454 .
Mo2 O14 Cd4 130.87(17) 1_554 .
P3 O15 Mo3 124.35(18) . .
P3 O15 Mo4 128.66(19) . .
Mo3 O15 Mo4 101.84(14) . .
Mo3 O16 Mo4 114.16(16) . .
P2 O17 Mo4 131.5(2) . .
P2 O18 Mo3 133.6(2) . .
P3 O21 Cd3 113.37(19) . .
P3 O22 Mo2 127.45(19) . 2_655
P3 O22 Mo1 125.6(2) . 2_655
Mo2 O22 Mo1 104.68(13) 2_655 2_655
P3 O23 Mo6 123.95(19) . 2_755
P3 O23 Mo5 126.4(2) . 2_755
Mo6 O23 Mo5 98.77(13) 2_755 2_755
P4 O28 Mo5 135.4(2) . .
Mo4 O29 Mo5 83.96(14) 2_755 .
Mo5 O30 Mo6 115.88(16) . .
P4 O31 Mo6 134.0(2) . .
O10 P1 O3 109.9(2) . .
O10 P1 O7 109.6(2) . .
O3 P1 O7 109.3(2) . .
O10 P1 O4 111.5(2) . .
O3 P1 O4 108.2(2) . .
O7 P1 O4 108.3(2) . .
O2 P2 O17 114.0(2) . .
O2 P2 O18 110.8(2) . .
O17 P2 O18 110.4(2) . .
O2 P2 O19 107.2(2) . .
O17 P2 O19 106.2(2) . .
O18 P2 O19 108.0(2) . .
O21 P3 O22 109.2(2) . .
O21 P3 O23 113.8(2) . .
O22 P3 O23 108.88(19) . .
O21 P3 O15 109.7(2) . .
O22 P3 O15 108.27(19) . .
O23 P3 O15 106.9(2) . .
O1 P4 O28 107.6(2) . .
O1 P4 O31 112.9(2) . .
O28 P4 O31 112.0(2) . .
O1 P4 O34 108.5(2) . .
O28 P4 O34 110.0(2) . .
O31 P4 O34 105.7(2) . .
O9 Mo1 O11 106.37(17) . 2_655
O9 Mo1 O12 101.43(17) . 2_655
O11 Mo1 O12 94.28(14) 2_655 2_655
O9 Mo1 O4 96.91(17) . .
O11 Mo1 O4 84.94(14) 2_655 .
O12 Mo1 O4 161.06(14) 2_655 .
O9 Mo1 O5 100.28(16) . .
O11 Mo1 O5 152.66(14) 2_655 .
O12 Mo1 O5 86.21(14) 2_655 .
O4 Mo1 O5 85.95(14) . .
O9 Mo1 O22 170.18(16) . 2_655
O11 Mo1 O22 82.82(13) 2_655 2_655
O12 Mo1 O22 80.94(14) 2_655 2_655
O4 Mo1 O22 80.20(13) . 2_655
O5 Mo1 O22 70.25(13) . 2_655
O9 Mo1 Mo3 100.41(14) . 2_655
O11 Mo1 Mo3 47.79(10) 2_655 2_655
O12 Mo1 Mo3 48.18(10) 2_655 2_655
O4 Mo1 Mo3 132.52(10) . 2_655
O5 Mo1 Mo3 132.75(10) . 2_655
O22 Mo1 Mo3 88.29(9) 2_655 2_655
O8 Mo2 O6 106.63(18) . .
O8 Mo2 O14 102.18(17) . 1_556
O6 Mo2 O14 94.63(14) . 1_556
O8 Mo2 O7 95.41(17) . .
O6 Mo2 O7 85.51(14) . .
O14 Mo2 O7 161.56(15) 1_556 .
O8 Mo2 O5 98.32(17) . .
O6 Mo2 O5 153.74(14) . .
O14 Mo2 O5 87.87(14) 1_556 .
O7 Mo2 O5 84.10(14) . .
O8 Mo2 O22 168.26(16) . 2_655
O6 Mo2 O22 84.40(14) . 2_655
O14 Mo2 O22 80.47(13) 1_556 2_655
O7 Mo2 O22 81.20(14) . 2_655
O5 Mo2 O22 70.22(12) . 2_655
O8 Mo2 Mo6 102.49(13) . 1_455
O6 Mo2 Mo6 47.54(10) . 1_455
O14 Mo2 Mo6 48.40(10) 1_556 1_455
O7 Mo2 Mo6 132.72(10) . 1_455
O5 Mo2 Mo6 134.46(10) . 1_455
O22 Mo2 Mo6 87.87(8) 2_655 1_455
O24 Mo3 O11 106.82(17) . .
O24 Mo3 O12 101.73(17) . .
O11 Mo3 O12 95.08(14) . .
O24 Mo3 O18 95.85(17) . .
O11 Mo3 O18 85.58(15) . .
O12 Mo3 O18 161.37(14) . .
O24 Mo3 O16 99.66(17) . .
O11 Mo3 O16 152.47(14) . .
O12 Mo3 O16 86.67(14) . .
O18 Mo3 O16 84.35(14) . .
O24 Mo3 O15 170.00(16) . .
O11 Mo3 O15 81.33(13) . .
O12 Mo3 O15 82.94(13) . .
O18 Mo3 O15 78.75(13) . .
O16 Mo3 O15 71.60(13) . .
O24 Mo3 Mo1 101.01(14) . 2_655
O11 Mo3 Mo1 48.18(10) . 2_655
O12 Mo3 Mo1 48.62(10) . 2_655
O18 Mo3 Mo1 133.57(11) . 2_655
O16 Mo3 Mo1 133.60(10) . 2_655
O15 Mo3 Mo1 88.73(9) . 2_655
O20 Mo4 O29 105.94(17) . 2_755
O20 Mo4 O13 102.36(17) . 2_654
O29 Mo4 O13 95.31(15) 2_755 2_654
O20 Mo4 O17 95.61(17) . .
O29 Mo4 O17 84.64(15) 2_755 .
O13 Mo4 O17 161.27(14) 2_654 .
O20 Mo4 O16 97.37(17) . .
O29 Mo4 O16 155.66(14) 2_755 .
O13 Mo4 O16 86.30(14) 2_654 .
O17 Mo4 O16 86.23(14) . .
O20 Mo4 O15 167.70(16) . .
O29 Mo4 O15 85.24(14) 2_755 .
O13 Mo4 O15 81.24(13) 2_654 .
O17 Mo4 O15 80.09(13) . .
O16 Mo4 O15 70.96(13) . .
O20 Mo4 Mo5 101.46(14) . 2_755
O29 Mo4 Mo5 48.19(10) 2_755 2_755
O13 Mo4 Mo5 48.64(10) 2_654 2_755
O17 Mo4 Mo5 132.56(11) . 2_755
O16 Mo4 Mo5 133.79(10) . 2_755
O15 Mo4 Mo5 89.78(9) . 2_755
O33 Mo5 O29 105.68(17) . .
O33 Mo5 O13 101.83(17) . 1_656
O29 Mo5 O13 95.15(15) . 1_656
O33 Mo5 O28 98.31(18) . .
O29 Mo5 O28 84.36(15) . .
O13 Mo5 O28 159.18(15) 1_656 .
O33 Mo5 O30 101.03(17) . .
O29 Mo5 O30 152.31(15) . .
O13 Mo5 O30 86.27(14) 1_656 .
O28 Mo5 O30 84.76(15) . .
O33 Mo5 O23 171.46(16) . 2_755
O29 Mo5 O23 81.47(14) . 2_755
O13 Mo5 O23 81.86(13) 1_656 2_755
O28 Mo5 O23 77.48(14) . 2_755
O30 Mo5 O23 71.35(13) . 2_755
O33 Mo5 Mo4 100.86(14) . 2_755
O29 Mo5 Mo4 47.85(11) . 2_755
O13 Mo5 Mo4 48.83(10) 1_656 2_755
O28 Mo5 Mo4 131.70(11) . 2_755
O30 Mo5 Mo4 133.14(10) . 2_755
O23 Mo5 Mo4 87.39(9) 2_755 2_755
O32 Mo6 O6 105.39(18) . 1_655
O32 Mo6 O14 102.54(17) . 1_656
O6 Mo6 O14 95.37(15) 1_655 1_656
O32 Mo6 O31 94.45(17) . .
O6 Mo6 O31 87.76(14) 1_655 .
O14 Mo6 O31 161.18(14) 1_656 .
O32 Mo6 O30 97.98(17) . .
O6 Mo6 O30 155.79(14) 1_655 .
O14 Mo6 O30 85.50(14) 1_656 .
O31 Mo6 O30 84.16(14) . .
O32 Mo6 O23 168.64(15) . 2_755
O6 Mo6 O23 82.71(14) 1_655 2_755
O14 Mo6 O23 84.30(13) 1_656 2_755
O31 Mo6 O23 77.68(13) . 2_755
O30 Mo6 O23 73.29(13) . 2_755
O32 Mo6 Mo2 101.86(13) . 1_655
O6 Mo6 Mo2 47.73(10) 1_655 1_655
O14 Mo6 Mo2 48.97(10) 1_656 1_655
O31 Mo6 Mo2 135.14(10) . 1_655
O30 Mo6 Mo2 133.15(10) . 1_655
O23 Mo6 Mo2 89.48(8) 2_755 1_655
N7 Cd1 N7 179.999(1) 2_755 .
N7 Cd1 O4W 90.02(16) 2_755 .
N7 Cd1 O4W 89.98(16) . .
N7 Cd1 O4W 89.98(16) 2_755 2_755
N7 Cd1 O4W 90.02(16) . 2_755
O4W Cd1 O4W 180.00(13) . 2_755
N7 Cd1 O1 94.09(15) 2_755 .
N7 Cd1 O1 85.91(15) . .
O4W Cd1 O1 71.70(12) . .
O4W Cd1 O1 108.31(12) 2_755 .
N7 Cd1 O1 85.91(15) 2_755 2_755
N7 Cd1 O1 94.09(15) . 2_755
O4W Cd1 O1 108.31(12) . 2_755
O4W Cd1 O1 71.69(12) 2_755 2_755
O1 Cd1 O1 180.0 . 2_755
N7 Cd1 Cd2 90.67(13) 2_755 .
N7 Cd1 Cd2 89.33(13) . .
O4W Cd1 Cd2 36.17(9) . .
O4W Cd1 Cd2 143.83(9) 2_755 .
O1 Cd1 Cd2 35.61(8) . .
O1 Cd1 Cd2 144.39(8) 2_755 .
N7 Cd1 Cd2 89.34(13) 2_755 2_755
N7 Cd1 Cd2 90.67(13) . 2_755
O4W Cd1 Cd2 143.83(9) . 2_755
O4W Cd1 Cd2 36.17(9) 2_755 2_755
O1 Cd1 Cd2 144.39(8) . 2_755
O1 Cd1 Cd2 35.61(8) 2_755 2_755
Cd2 Cd1 Cd2 180.0 . 2_755
N7 Cd1 H4WB 99.3 2_755 .
N7 Cd1 H4WB 80.7 . .
O4W Cd1 H4WB 20.2 . .
O4W Cd1 H4WB 159.8 2_755 .
O1 Cd1 H4WB 89.0 . .
O1 Cd1 H4WB 91.0 2_755 .
Cd2 Cd1 H4WB 54.6 . .
Cd2 Cd1 H4WB 125.4 2_755 .
O3 Cd2 N1 165.93(16) . .
O3 Cd2 O2 77.99(13) . .
N1 Cd2 O2 93.54(16) . .
O3 Cd2 O5W 90.76(15) . .
N1 Cd2 O5W 79.13(18) . .
O2 Cd2 O5W 97.60(17) . .
O3 Cd2 O1 105.73(14) . .
N1 Cd2 O1 86.51(17) . .
O2 Cd2 O1 156.88(13) . .
O5W Cd2 O1 105.09(16) . .
O3 Cd2 O4W 96.48(13) . .
N1 Cd2 O4W 93.68(16) . .
O2 Cd2 O4W 83.65(13) . .
O5W Cd2 O4W 172.75(15) . .
O1 Cd2 O4W 73.28(12) . .
O3 Cd2 Cd3 39.56(9) . .
N1 Cd2 Cd3 132.87(13) . .
O2 Cd2 Cd3 39.33(9) . .
O5W Cd2 Cd3 101.88(13) . .
O1 Cd2 Cd3 135.92(10) . .
O4W Cd2 Cd3 83.64(9) . .
O3 Cd2 Cd1 101.73(10) . .
N1 Cd2 Cd1 92.19(14) . .
O2 Cd2 Cd1 118.96(10) . .
O5W Cd2 Cd1 142.98(13) . .
O1 Cd2 Cd1 38.05(9) . .
O4W Cd2 Cd1 35.32(9) . .
Cd3 Cd2 Cd1 109.94(2) . .
O3 Cd2 H4WA 78.8 . .
N1 Cd2 H4WA 109.2 . .
O2 Cd2 H4WA 70.3 . .
O5W Cd2 H4WA 165.3 . .
O1 Cd2 H4WA 87.8 . .
O4W Cd2 H4WA 20.3 . .
Cd3 Cd2 H4WA 63.5 . .
Cd1 Cd2 H4WA 50.6 . .
N6 Cd3 O3W 89.19(17) 1_455 .
N6 Cd3 O2 87.44(16) 1_455 .
O3W Cd3 O2 175.74(14) . .
N6 Cd3 O3 101.11(16) 1_455 .
O3W Cd3 O3 101.60(14) . .
O2 Cd3 O3 76.52(13) . .
N6 Cd3 O21 169.06(15) 1_455 .
O3W Cd3 O21 101.40(14) . .
O2 Cd3 O21 82.10(13) . .
O3 Cd3 O21 79.62(12) . .
N6 Cd3 O11 93.38(15) 1_455 .
O3W Cd3 O11 78.56(14) . .
O2 Cd3 O11 104.23(12) . .
O3 Cd3 O11 165.52(12) . .
O21 Cd3 O11 86.13(12) . .
N6 Cd3 Cd2 101.72(13) 1_455 .
O3W Cd3 Cd2 139.63(11) . .
O2 Cd3 Cd2 39.06(9) . .
O3 Cd3 Cd2 38.36(9) . .
O21 Cd3 Cd2 71.97(8) . .
O11 Cd3 Cd2 138.10(8) . .
N6 Cd3 H3WA 103.5 1_455 .
O3W Cd3 H3WA 21.1 . .
O2 Cd3 H3WA 163.1 . .
O3 Cd3 H3WA 113.2 . .
O21 Cd3 H3WA 86.0 . .
O11 Cd3 H3WA 62.8 . .
Cd2 Cd3 H3WA 145.7 . .
O13 Cd4 O13 180.0 2_654 .
O13 Cd4 O12 81.81(12) 2_654 2_654
O13 Cd4 O12 98.19(12) . 2_654
O13 Cd4 O12 98.19(12) 2_654 .
O13 Cd4 O12 81.81(12) . .
O12 Cd4 O12 180.0 2_654 .
O13 Cd4 O14 84.71(13) 2_654 .
O13 Cd4 O14 95.29(12) . .
O12 Cd4 O14 97.69(12) 2_654 .
O12 Cd4 O14 82.31(12) . .
O13 Cd4 O14 95.29(12) 2_654 2_654
O13 Cd4 O14 84.71(13) . 2_654
O12 Cd4 O14 82.31(12) 2_654 2_654
O12 Cd4 O14 97.69(12) . 2_654
O14 Cd4 O14 180.0 . 2_654
H2WA O2W H2WB 107.8 . .
H1WA O1W H1WB 107.7 . .

loop_
_geom_bond_atom_site_label_1
_geom_bond_atom_site_label_2
_geom_bond_distance
_geom_bond_site_symmetry_2
C1 N2 1.306(8) .
C1 N1 1.326(8) .
C1 H1 0.9300 .
C2 N3 1.322(8) .
C2 N1 1.345(8) .
C2 H2 0.9300 .
C3 N2 1.473(7) .
C3 C4 1.534(9) .
C3 H3A 0.9700 .
C3 H3B 0.9700 .
C4 C5 1.514(9) .
C4 H4A 0.9700 .
C4 H4B 0.9700 .
C5 N4 1.469(8) .
C5 H5A 0.9700 .
C5 H5B 0.9700 .
C6 N5 1.300(9) .
C6 N6 1.353(9) .
C6 H6 0.9300 .
C7 N6 1.311(8) .
C7 N4 1.329(8) .
C7 H7 0.9300 .
C8 N7 1.326(8) .
C8 N8 1.326(8) .
C8 H8 0.9300 .
C9 N9 1.301(8) .
C9 N7 1.360(7) .
C9 H9 0.9300 .
C10 N8 1.452(8) .
C10 C11 1.508(8) .
C10 H10A 0.9700 .
C10 H10B 0.9700 .
C11 C12 1.520(9) .
C11 H11A 0.9700 .
C11 H11B 0.9700 .
C12 N10 1.444(8) .
C12 H12A 0.9700 .
C12 H12B 0.9700 .
C13 N11 1.304(9) .
C13 N12 1.345(9) .
C13 H13 0.9300 .
C14 N12 1.320(9) .
C14 N10 1.342(8) .
C14 H14 0.9300 .
N1 Cd2 2.289(5) .
N2 N3 1.365(7) .
N4 N5 1.369(9) .
N6 Cd3 2.271(5) 1_655
N7 Cd1 2.262(5) .
N8 N9 1.365(7) .
N10 N11 1.347(8) .
O1 P4 1.513(4) .
O1 Cd2 2.321(4) .
O1 Cd1 2.457(4) .
O2 P2 1.509(4) .
O2 Cd2 2.304(4) .
O2 Cd3 2.317(4) .
O3 P1 1.536(4) .
O3 Cd2 2.273(4) .
O3 Cd3 2.333(4) .
O3W Cd3 2.282(4) .
O3W H3WA 0.8501 .
O3W H3WB 0.8500 .
O4 P1 1.549(4) .
O4 Mo1 2.066(4) .
O4W Cd1 2.332(4) .
O4W Cd2 2.381(4) .
O4W H4WA 0.8512 .
O4W H4WB 0.8479 .
O5 Mo1 2.118(3) .
O5 Mo2 2.136(4) .
O6 Mo6 1.930(4) 1_455
O6 Mo2 1.936(3) .
O7 P1 1.546(4) .
O7 Mo2 2.059(4) .
O8 Mo2 1.677(4) .
O9 Mo1 1.672(4) .
O10 P1 1.518(4) .
O11 Mo3 1.950(4) .
O11 Mo1 1.962(3) 2_655
O11 Cd3 2.436(3) .
O12 Mo3 1.966(3) .
O12 Mo1 1.979(3) 2_655
O12 Cd4 2.299(3) .
O13 Mo5 1.967(3) 1_454
O13 Mo4 1.972(3) 2_654
O13 Cd4 2.259(3) .
O14 Mo6 1.965(3) 1_454
O14 Mo2 1.982(4) 1_554
O14 Cd4 2.299(4) .
O15 P3 1.550(4) .
O15 Mo3 2.274(3) .
O15 Mo4 2.288(3) .
O16 Mo3 2.099(3) .
O16 Mo4 2.119(4) .
O17 P2 1.525(4) .
O17 Mo4 2.057(4) .
O18 P2 1.530(4) .
O18 Mo3 2.065(3) .
O19 P2 1.582(4) .
O20 Mo4 1.670(4) .
O21 P3 1.524(4) .
O21 Cd3 2.395(4) .
O22 P3 1.539(3) .
O22 Mo2 2.233(3) 2_655
O22 Mo1 2.249(3) 2_655
O23 P3 1.543(4) .
O23 Mo6 2.286(3) 2_755
O23 Mo5 2.401(3) 2_755
O24 Mo3 1.673(4) .
O5W Cd2 2.313(4) .
O28 P4 1.519(4) .
O28 Mo5 2.045(4) .
O29 Mo4 1.937(4) 2_755
O29 Mo5 1.948(4) .
O30 Mo5 2.086(4) .
O30 Mo6 2.113(4) .
O31 P4 1.525(4) .
O31 Mo6 2.092(3) .
O32 Mo6 1.678(4) .
O33 Mo5 1.676(4) .
O34 P4 1.569(4) .
Mo1 O11 1.962(3) 2_655
Mo1 O12 1.979(4) 2_655
Mo1 O22 2.249(3) 2_655
Mo1 Mo3 2.6189(10) 2_655
Mo2 O14 1.982(4) 1_556
Mo2 O22 2.233(3) 2_655
Mo2 Mo6 2.6057(12) 1_455
Mo3 Mo1 2.6188(10) 2_655
Mo4 O29 1.937(4) 2_755
Mo4 O13 1.972(3) 2_654
Mo4 Mo5 2.5981(10) 2_755
Mo5 O13 1.967(3) 1_656
Mo5 O23 2.401(3) 2_755
Mo5 Mo4 2.5981(10) 2_755
Mo6 O6 1.930(4) 1_655
Mo6 O14 1.965(3) 1_656
Mo6 O23 2.286(3) 2_755
Mo6 Mo2 2.6057(12) 1_655
Cd1 N7 2.262(5) 2_755
Cd1 O4W 2.332(4) 2_755
Cd1 O1 2.457(4) 2_755
Cd1 Cd2 3.8250(10) .
Cd1 Cd2 3.8251(11) 2_755
Cd1 H4WB 2.4530 .
Cd2 Cd3 3.5811(15) .
Cd2 H4WA 2.4335 .
Cd3 N6 2.271(5) 1_455
Cd3 H3WA 2.3439 .
Cd4 O13 2.259(3) 2_654
Cd4 O12 2.299(3) 2_654
Cd4 O14 2.299(4) 2_654
O2W H2WA 0.8590 .
O2W H2WB 0.8400 .
O1W H1WA 0.8501 .
O1W H1WB 0.8498 .

loop_
_geom_torsion_atom_site_label_1
_geom_torsion_atom_site_label_2
_geom_torsion_atom_site_label_3
_geom_torsion_atom_site_label_4
_geom_torsion
_geom_torsion_site_symmetry_1
_geom_torsion_site_symmetry_4
N2 C3 C4 C5 149.4(6) . .
C3 C4 C5 N4 -64.3(8) . .
N8 C10 C11 C12 178.4(6) . .
C10 C11 C12 N10 177.2(6) . .
N2 C1 N1 C2 1.2(7) . .
N2 C1 N1 Cd2 -178.0(4) . .
N3 C2 N1 C1 -0.4(8) . .
N3 C2 N1 Cd2 178.7(4) . .
N1 C1 N2 N3 -1.6(7) . .
N1 C1 N2 C3 -176.8(6) . .
C4 C3 N2 C1 24.4(10) . .
C4 C3 N2 N3 -150.4(6) . .
N1 C2 N3 N2 -0.5(7) . .
C1 N2 N3 C2 1.2(7) . .
C3 N2 N3 C2 177.2(6) . .
N6 C7 N4 N5 3.3(8) . .
N6 C7 N4 C5 179.0(6) . .
C4 C5 N4 C7 -81.0(9) . .
C4 C5 N4 N5 94.2(9) . .
N6 C6 N5 N4 -0.5(10) . .
C7 N4 N5 C6 -1.7(9) . .
C5 N4 N5 C6 -177.7(7) . .
N4 C7 N6 C6 -3.4(7) . .
N4 C7 N6 Cd3 171.0(4) . 1_655
N5 C6 N6 C7 2.4(10) . .
N5 C6 N6 Cd3 -171.1(6) . 1_655
N8 C8 N7 C9 -1.7(7) . .
N8 C8 N7 Cd1 156.1(4) . .
N9 C9 N7 C8 1.0(7) . .
N9 C9 N7 Cd1 -157.8(4) . .
N7 C8 N8 N9 1.9(7) . .
N7 C8 N8 C10 -179.2(6) . .
C11 C10 N8 C8 36.9(9) . .
C11 C10 N8 N9 -144.3(5) . .
N7 C9 N9 N8 0.1(7) . .
C8 N8 N9 C9 -1.2(7) . .
C10 N8 N9 C9 179.8(5) . .
N12 C14 N10 N11 -1.1(7) . .
N12 C14 N10 C12 179.3(6) . .
C11 C12 N10 N11 -70.1(9) . .
C11 C12 N10 C14 109.5(7) . .
N12 C13 N11 N10 -1.5(8) . .
C14 N10 N11 C13 1.6(7) . .
C12 N10 N11 C13 -178.7(6) . .
N10 C14 N12 C13 0.1(8) . .
N11 C13 N12 C14 0.9(8) . .
Cd2 O3 P1 O10 2.4(3) . .
Cd3 O3 P1 O10 -151.1(3) . .
Cd2 O3 P1 O7 122.6(2) . .
Cd3 O3 P1 O7 -30.8(3) . .
Cd2 O3 P1 O4 -119.6(2) . .
Cd3 O3 P1 O4 87.0(3) . .
Mo2 O7 P1 O10 -71.3(3) . .
Mo2 O7 P1 O3 168.3(3) . .
Mo2 O7 P1 O4 50.6(3) . .
Mo1 O4 P1 O10 67.1(3) . .
Mo1 O4 P1 O3 -171.9(2) . .
Mo1 O4 P1 O7 -53.6(3) . .
Cd2 O2 P2 O17 50.9(4) . .
Cd3 O2 P2 O17 -123.7(2) . .
Cd2 O2 P2 O18 176.1(3) . .
Cd3 O2 P2 O18 1.5(3) . .
Cd2 O2 P2 O19 -66.4(4) . .
Cd3 O2 P2 O19 119.1(2) . .
Mo4 O17 P2 O2 83.0(3) . .
Mo4 O17 P2 O18 -42.4(4) . .
Mo4 O17 P2 O19 -159.2(3) . .
Mo3 O18 P2 O2 -82.8(3) . .
Mo3 O18 P2 O17 44.5(4) . .
Mo3 O18 P2 O19 160.1(3) . .
Cd3 O21 P3 O22 -76.8(2) . .
Cd3 O21 P3 O23 161.36(18) . .
Cd3 O21 P3 O15 41.6(2) . .
Mo2 O22 P3 O21 -105.9(3) 2_655 .
Mo1 O22 P3 O21 93.9(3) 2_655 .
Mo2 O22 P3 O23 18.8(3) 2_655 .
Mo1 O22 P3 O23 -141.4(2) 2_655 .
Mo2 O22 P3 O15 134.7(2) 2_655 .
Mo1 O22 P3 O15 -25.5(3) 2_655 .
Mo6 O23 P3 O21 108.8(2) 2_755 .
Mo5 O23 P3 O21 -114.7(2) 2_755 .
Mo6 O23 P3 O22 -13.2(3) 2_755 .
Mo5 O23 P3 O22 123.3(2) 2_755 .
Mo6 O23 P3 O15 -130.0(2) 2_755 .
Mo5 O23 P3 O15 6.5(3) 2_755 .
Mo3 O15 P3 O21 -97.0(2) . .
Mo4 O15 P3 O21 113.1(2) . .
Mo3 O15 P3 O22 22.0(3) . .
Mo4 O15 P3 O22 -127.9(2) . .
Mo3 O15 P3 O23 139.2(2) . .
Mo4 O15 P3 O23 -10.7(3) . .
Cd2 O1 P4 O28 131.1(3) . .
Cd1 O1 P4 O28 -35.0(3) . .
Cd2 O1 P4 O31 -104.7(3) . .
Cd1 O1 P4 O31 89.1(3) . .
Cd2 O1 P4 O34 12.1(4) . .
Cd1 O1 P4 O34 -154.1(2) . .
Mo5 O28 P4 O1 158.4(3) . .
Mo5 O28 P4 O31 33.7(4) . .
Mo5 O28 P4 O34 -83.6(4) . .
Mo6 O31 P4 O1 -154.2(3) . .
Mo6 O31 P4 O28 -32.5(4) . .
Mo6 O31 P4 O34 87.3(3) . .
P1 O4 Mo1 O9 -101.4(3) . .
P1 O4 Mo1 O11 152.6(3) . 2_655
P1 O4 Mo1 O12 64.2(5) . 2_655
P1 O4 Mo1 O5 -1.6(3) . .
P1 O4 Mo1 O22 69.1(3) . 2_655
P1 O4 Mo1 Mo3 147.57(19) . 2_655
Mo2 O5 Mo1 O9 166.36(19) . .
Mo2 O5 Mo1 O11 -0.7(4) . 2_655
Mo2 O5 Mo1 O12 -92.69(18) . 2_655
Mo2 O5 Mo1 O4 70.06(17) . .
Mo2 O5 Mo1 O22 -10.97(14) . 2_655
Mo2 O5 Mo1 Mo3 -78.94(19) . 2_655
Mo6 O6 Mo2 O8 -91.87(17) 1_455 .
Mo6 O6 Mo2 O14 12.31(15) 1_455 1_556
Mo6 O6 Mo2 O7 173.81(15) 1_455 .
Mo6 O6 Mo2 O5 106.9(3) 1_455 .
Mo6 O6 Mo2 O22 92.24(13) 1_455 2_655
P1 O7 Mo2 O8 104.5(3) . .
P1 O7 Mo2 O6 -149.2(3) . .
P1 O7 Mo2 O14 -58.0(6) . 1_556
P1 O7 Mo2 O5 6.6(3) . .
P1 O7 Mo2 O22 -64.2(3) . 2_655
P1 O7 Mo2 Mo6 -143.0(2) . 1_455
Mo1 O5 Mo2 O8 -166.32(19) . .
Mo1 O5 Mo2 O6 -4.5(4) . .
Mo1 O5 Mo2 O14 91.68(18) . 1_556
Mo1 O5 Mo2 O7 -71.69(18) . .
Mo1 O5 Mo2 O22 11.05(14) . 2_655
Mo1 O5 Mo2 Mo6 76.95(19) . 1_455
Mo1 O11 Mo3 O24 89.84(17) 2_655 .
Cd3 O11 Mo3 O24 -124.48(19) . .
Mo1 O11 Mo3 O12 -14.05(14) 2_655 .
Cd3 O11 Mo3 O12 131.63(18) . .
Mo1 O11 Mo3 O18 -175.37(14) 2_655 .
Cd3 O11 Mo3 O18 -29.69(17) . .
Mo1 O11 Mo3 O16 -106.6(3) 2_655 .
Cd3 O11 Mo3 O16 39.1(4) . .
Mo1 O11 Mo3 O15 -96.10(13) 2_655 .
Cd3 O11 Mo3 O15 49.58(16) . .
Cd3 O11 Mo3 Mo1 145.7(2) . 2_655
Mo1 O12 Mo3 O24 -94.41(17) 2_655 .
Cd4 O12 Mo3 O24 123.8(2) . .
Mo1 O12 Mo3 O11 13.96(14) 2_655 .
Cd4 O12 Mo3 O11 -127.9(2) . .
Mo1 O12 Mo3 O18 105.2(4) 2_655 .
Cd4 O12 Mo3 O18 -36.6(6) . .
Mo1 O12 Mo3 O16 166.40(14) 2_655 .
Cd4 O12 Mo3 O16 24.6(2) . .
Mo1 O12 Mo3 O15 94.55(13) 2_655 .
Cd4 O12 Mo3 O15 -47.3(2) . .
Cd4 O12 Mo3 Mo1 -141.8(3) . 2_655
P2 O18 Mo3 O24 -156.2(3) . .
P2 O18 Mo3 O11 97.3(3) . .
P2 O18 Mo3 O12 4.5(7) . .
P2 O18 Mo3 O16 -57.0(3) . .
P2 O18 Mo3 O15 15.3(3) . .
P2 O18 Mo3 Mo1 92.6(3) . 2_655
Mo4 O16 Mo3 O24 164.98(18) . .
Mo4 O16 Mo3 O11 0.9(4) . .
Mo4 O16 Mo3 O12 -93.68(18) . .
Mo4 O16 Mo3 O18 69.98(17) . .
Mo4 O16 Mo3 O15 -10.01(14) . .
Mo4 O16 Mo3 Mo1 -79.58(18) . 2_655
P3 O15 Mo3 O24 -177.5(8) . .
Mo4 O15 Mo3 O24 -21.1(9) . .
P3 O15 Mo3 O11 37.3(2) . .
Mo4 O15 Mo3 O11 -166.28(15) . .
P3 O15 Mo3 O12 -58.9(2) . .
Mo4 O15 Mo3 O12 97.46(15) . .
P3 O15 Mo3 O18 124.5(3) . .
Mo4 O15 Mo3 O18 -79.10(15) . .
P3 O15 Mo3 O16 -147.8(3) . .
Mo4 O15 Mo3 O16 8.64(12) . .
P3 O15 Mo3 Mo1 -10.5(2) . 2_655
Mo4 O15 Mo3 Mo1 145.89(11) . 2_655
P2 O17 Mo4 O20 151.8(3) . .
P2 O17 Mo4 O29 -102.7(3) . 2_755
P2 O17 Mo4 O13 -12.0(7) . 2_654
P2 O17 Mo4 O16 54.7(3) . .
P2 O17 Mo4 O15 -16.6(3) . .
P2 O17 Mo4 Mo5 -97.1(3) . 2_755
Mo3 O16 Mo4 O20 -166.00(19) . .
Mo3 O16 Mo4 O29 -2.7(4) . 2_755
Mo3 O16 Mo4 O13 92.00(18) . 2_654
Mo3 O16 Mo4 O17 -70.81(18) . .
Mo3 O16 Mo4 O15 9.99(14) . .
Mo3 O16 Mo4 Mo5 80.33(18) . 2_755
P3 O15 Mo4 O20 165.4(6) . .
Mo3 O15 Mo4 O20 10.4(8) . .
P3 O15 Mo4 O29 -38.8(2) . 2_755
Mo3 O15 Mo4 O29 166.20(15) . 2_755
P3 O15 Mo4 O13 57.3(2) . 2_654
Mo3 O15 Mo4 O13 -97.67(15) . 2_654
P3 O15 Mo4 O17 -124.2(3) . .
Mo3 O15 Mo4 O17 80.83(15) . .
P3 O15 Mo4 O16 146.4(3) . .
Mo3 O15 Mo4 O16 -8.59(12) . .
P3 O15 Mo4 Mo5 9.2(2) . 2_755
Mo3 O15 Mo4 Mo5 -145.76(11) . 2_755
Mo4 O29 Mo5 O33 -90.56(18) 2_755 .
Mo4 O29 Mo5 O13 13.28(15) 2_755 1_656
Mo4 O29 Mo5 O28 172.37(15) 2_755 .
Mo4 O29 Mo5 O30 105.1(3) 2_755 .
Mo4 O29 Mo5 O23 94.23(13) 2_755 2_755
P4 O28 Mo5 O33 112.9(3) . .
P4 O28 Mo5 O29 -142.0(3) . .
P4 O28 Mo5 O13 -52.3(6) . 1_656
P4 O28 Mo5 O30 12.5(3) . .
P4 O28 Mo5 O23 -59.5(3) . 2_755
P4 O28 Mo5 Mo4 -134.4(3) . 2_755
Mo6 O30 Mo5 O33 -168.86(19) . .
Mo6 O30 Mo5 O29 -4.2(4) . .
Mo6 O30 Mo5 O13 89.80(18) . 1_656
Mo6 O30 Mo5 O28 -71.39(19) . .
Mo6 O30 Mo5 O23 7.14(15) . 2_755
Mo6 O30 Mo5 Mo4 74.7(2) . 2_755
P4 O31 Mo6 O32 -111.0(3) . .
P4 O31 Mo6 O6 143.8(3) . 1_655
P4 O31 Mo6 O14 43.6(6) . 1_656
P4 O31 Mo6 O30 -13.4(3) . .
P4 O31 Mo6 O23 60.8(3) . 2_755
P4 O31 Mo6 Mo2 137.3(2) . 1_655
Mo5 O30 Mo6 O32 165.13(19) . .
Mo5 O30 Mo6 O6 0.3(4) . 1_655
Mo5 O30 Mo6 O14 -92.80(18) . 1_656
Mo5 O30 Mo6 O31 71.45(18) . .
Mo5 O30 Mo6 O23 -7.42(15) . 2_755
Mo5 O30 Mo6 Mo2 -80.30(19) . 1_655
C8 N7 Cd1 N7 -86(4) . 2_755
C9 N7 Cd1 N7 67(4) . 2_755
C8 N7 Cd1 O4W -54.0(5) . .
C9 N7 Cd1 O4W 99.6(5) . .
C8 N7 Cd1 O4W 126.0(5) . 2_755
C9 N7 Cd1 O4W -80.4(5) . 2_755
C8 N7 Cd1 O1 -125.7(5) . .
C9 N7 Cd1 O1 27.9(5) . .
C8 N7 Cd1 O1 54.3(5) . 2_755
C9 N7 Cd1 O1 -152.1(5) . 2_755
C8 N7 Cd1 Cd2 -90.2(5) . .
C9 N7 Cd1 Cd2 63.4(5) . .
C8 N7 Cd1 Cd2 89.8(5) . 2_755
C9 N7 Cd1 Cd2 -116.6(5) . 2_755
Cd2 O4W Cd1 N7 91.10(18) . 2_755
Cd2 O4W Cd1 N7 -88.90(18) . .
Cd2 O4W Cd1 O4W -157(24) . 2_755
Cd2 O4W Cd1 O1 -3.20(13) . .
Cd2 O4W Cd1 O1 176.80(13) . 2_755
Cd2 O4W Cd1 Cd2 180.001(1) . 2_755
P4 O1 Cd1 N7 83.9(3) . 2_755
Cd2 O1 Cd1 N7 -85.43(18) . 2_755
P4 O1 Cd1 N7 -96.1(3) . .
Cd2 O1 Cd1 N7 94.57(18) . .
P4 O1 Cd1 O4W 172.5(3) . .
Cd2 O1 Cd1 O4W 3.24(14) . .
P4 O1 Cd1 O4W -7.5(3) . 2_755
Cd2 O1 Cd1 O4W -176.76(14) . 2_755
P4 O1 Cd1 O1 26(57) . 2_755
Cd2 O1 Cd1 O1 -143(57) . 2_755
P4 O1 Cd1 Cd2 169.3(4) . .
P4 O1 Cd1 Cd2 -10.7(4) . 2_755
Cd2 O1 Cd1 Cd2 180.0 . 2_755
P1 O3 Cd2 N1 -95.7(7) . .
Cd3 O3 Cd2 N1 64.2(7) . .
P1 O3 Cd2 O2 -149.6(3) . .
Cd3 O3 Cd2 O2 10.28(13) . .
P1 O3 Cd2 O5W -52.0(3) . .
Cd3 O3 Cd2 O5W 107.89(18) . .
P1 O3 Cd2 O1 53.9(3) . .
Cd3 O3 Cd2 O1 -146.20(13) . .
P1 O3 Cd2 O4W 128.3(2) . .
Cd3 O3 Cd2 O4W -71.79(15) . .
P1 O3 Cd2 Cd3 -159.9(3) . .
P1 O3 Cd2 Cd1 92.9(2) . .
Cd3 O3 Cd2 Cd1 -107.19(11) . .
C1 N1 Cd2 O3 98.6(8) . .
C2 N1 Cd2 O3 -80.4(9) . .
C1 N1 Cd2 O2 150.9(5) . .
C2 N1 Cd2 O2 -28.1(6) . .
C1 N1 Cd2 O5W 53.8(5) . .
C2 N1 Cd2 O5W -125.1(6) . .
C1 N1 Cd2 O1 -52.3(5) . .
C2 N1 Cd2 O1 128.8(6) . .
C1 N1 Cd2 O4W -125.2(5) . .
C2 N1 Cd2 O4W 55.8(6) . .
C1 N1 Cd2 Cd3 150.0(4) . .
C2 N1 Cd2 Cd3 -29.0(7) . .
C1 N1 Cd2 Cd1 -89.9(5) . .
C2 N1 Cd2 Cd1 91.1(6) . .
P2 O2 Cd2 O3 174.6(4) . .
Cd3 O2 Cd2 O3 -10.33(13) . .
P2 O2 Cd2 N1 6.0(4) . .
Cd3 O2 Cd2 N1 -178.98(17) . .
P2 O2 Cd2 O5W 85.5(4) . .
Cd3 O2 Cd2 O5W -99.49(16) . .
P2 O2 Cd2 O1 -83.4(5) . .
Cd3 O2 Cd2 O1 91.6(3) . .
P2 O2 Cd2 O4W -87.4(4) . .
Cd3 O2 Cd2 O4W 87.71(15) . .
P2 O2 Cd2 Cd3 -175.1(5) . .
P2 O2 Cd2 Cd1 -88.5(4) . .
Cd3 O2 Cd2 Cd1 86.55(13) . .
P4 O1 Cd2 O3 -78.6(3) . .
Cd1 O1 Cd2 O3 89.02(16) . .
P4 O1 Cd2 N1 94.3(3) . .
Cd1 O1 Cd2 N1 -98.05(18) . .
P4 O1 Cd2 O2 -174.9(3) . .
Cd1 O1 Cd2 O2 -7.2(4) . .
P4 O1 Cd2 O5W 16.5(3) . .
Cd1 O1 Cd2 O5W -175.80(15) . .
P4 O1 Cd2 O4W -170.8(3) . .
Cd1 O1 Cd2 O4W -3.15(13) . .
P4 O1 Cd2 Cd3 -109.3(3) . .
Cd1 O1 Cd2 Cd3 58.40(19) . .
P4 O1 Cd2 Cd1 -167.7(4) . .
Cd1 O4W Cd2 O3 -101.16(16) . .
Cd1 O4W Cd2 N1 88.59(19) . .
Cd1 O4W Cd2 O2 -178.25(17) . .
Cd1 O4W Cd2 O5W 81.4(13) . .
Cd1 O4W Cd2 O1 3.36(14) . .
Cd1 O4W Cd2 Cd3 -138.66(14) . .
N7 Cd1 Cd2 O3 -4.50(15) 2_755 .
N7 Cd1 Cd2 O3 175.50(15) . .
O4W Cd1 Cd2 O3 84.63(19) . .
O4W Cd1 Cd2 O3 -95.37(19) 2_755 .
O1 Cd1 Cd2 O3 -100.59(18) . .
O1 Cd1 Cd2 O3 79.41(18) 2_755 .
Cd2 Cd1 Cd2 O3 171(30) 2_755 .
N7 Cd1 Cd2 N1 177.60(17) 2_755 .
N7 Cd1 Cd2 N1 -2.40(17) . .
O4W Cd1 Cd2 N1 -93.3(2) . .
O4W Cd1 Cd2 N1 86.7(2) 2_755 .
O1 Cd1 Cd2 N1 81.5(2) . .
O1 Cd1 Cd2 N1 -98.5(2) 2_755 .
Cd2 Cd1 Cd2 N1 -7(30) 2_755 .
N7 Cd1 Cd2 O2 -87.14(16) 2_755 .
N7 Cd1 Cd2 O2 92.86(16) . .
O4W Cd1 Cd2 O2 1.99(19) . .
O4W Cd1 Cd2 O2 -178.01(19) 2_755 .
O1 Cd1 Cd2 O2 176.77(19) . .
O1 Cd1 Cd2 O2 -3.23(19) 2_755 .
Cd2 Cd1 Cd2 O2 89(30) 2_755 .
N7 Cd1 Cd2 O5W 102.8(2) 2_755 .
N7 Cd1 Cd2 O5W -77.2(2) . .
O4W Cd1 Cd2 O5W -168.0(3) . .
O4W Cd1 Cd2 O5W 12.0(3) 2_755 .
O1 Cd1 Cd2 O5W 6.7(2) . .
O1 Cd1 Cd2 O5W -173.3(2) 2_755 .
Cd2 Cd1 Cd2 O5W -81(30) 2_755 .
N7 Cd1 Cd2 O1 96.1(2) 2_755 .
N7 Cd1 Cd2 O1 -83.9(2) . .
O4W Cd1 Cd2 O1 -174.8(2) . .
O4W Cd1 Cd2 O1 5.2(2) 2_755 .
O1 Cd1 Cd2 O1 180.000(1) 2_755 .
Cd2 Cd1 Cd2 O1 -88(30) 2_755 .
N7 Cd1 Cd2 O4W -89.1(2) 2_755 .
N7 Cd1 Cd2 O4W 90.9(2) . .
O4W Cd1 Cd2 O4W 180.0 2_755 .
O1 Cd1 Cd2 O4W 174.8(2) . .
O1 Cd1 Cd2 O4W -5.2(2) 2_755 .
Cd2 Cd1 Cd2 O4W 87(30) 2_755 .
N7 Cd1 Cd2 Cd3 -44.83(12) 2_755 .
N7 Cd1 Cd2 Cd3 135.17(12) . .
O4W Cd1 Cd2 Cd3 44.29(16) . .
O4W Cd1 Cd2 Cd3 -135.71(16) 2_755 .
O1 Cd1 Cd2 Cd3 -140.93(16) . .
O1 Cd1 Cd2 Cd3 39.07(16) 2_755 .
Cd2 Cd1 Cd2 Cd3 131(30) 2_755 .
P2 O2 Cd3 N6 -71.2(3) . 1_455
Cd2 O2 Cd3 N6 112.18(18) . 1_455
P2 O2 Cd3 O3W -109(2) . .
Cd2 O2 Cd3 O3W 74(2) . .
P2 O2 Cd3 O3 -173.3(3) . .
Cd2 O2 Cd3 O3 10.12(13) . .
P2 O2 Cd3 O21 105.5(2) . .
Cd2 O2 Cd3 O21 -71.03(14) . .
P2 O2 Cd3 O11 21.6(3) . .
Cd2 O2 Cd3 O11 -154.98(13) . .
P2 O2 Cd3 Cd2 176.6(3) . .
P1 O3 Cd3 N6 62.5(3) . 1_455
Cd2 O3 Cd3 N6 -94.90(17) . 1_455
P1 O3 Cd3 O3W -29.0(3) . .
Cd2 O3 Cd3 O3W 173.64(15) . .
P1 O3 Cd3 O2 147.1(3) . .
Cd2 O3 Cd3 O2 -10.28(13) . .
P1 O3 Cd3 O21 -128.7(3) . .
Cd2 O3 Cd3 O21 73.99(14) . .
P1 O3 Cd3 O11 -118.2(5) . .
Cd2 O3 Cd3 O11 84.5(5) . .
P1 O3 Cd3 Cd2 157.4(4) . .
P3 O21 Cd3 N6 -66.2(9) . 1_455
P3 O21 Cd3 O3W 99.1(2) . .
P3 O21 Cd3 O2 -83.4(2) . .
P3 O21 Cd3 O3 -161.1(2) . .
P3 O21 Cd3 O11 21.6(2) . .
P3 O21 Cd3 Cd2 -122.2(2) . .
Mo3 O11 Cd3 N6 89.9(2) . 1_455
Mo1 O11 Cd3 N6 -151.4(3) 2_655 1_455
Mo3 O11 Cd3 O3W 178.4(2) . .
Mo1 O11 Cd3 O3W -62.9(3) 2_655 .
Mo3 O11 Cd3 O2 1.7(2) . .
Mo1 O11 Cd3 O2 120.3(3) 2_655 .
Mo3 O11 Cd3 O3 -89.4(5) . .
Mo1 O11 Cd3 O3 29.2(6) 2_655 .
Mo3 O11 Cd3 O21 -79.12(18) . .
Mo1 O11 Cd3 O21 39.5(3) 2_655 .
Mo3 O11 Cd3 Cd2 -21.8(2) . .
Mo1 O11 Cd3 Cd2 96.8(3) 2_655 .
O3 Cd2 Cd3 N6 93.2(2) . 1_455
N1 Cd2 Cd3 N6 -69.5(2) . 1_455
O2 Cd2 Cd3 N6 -70.9(2) . 1_455
O5W Cd2 Cd3 N6 16.64(18) . 1_455
O1 Cd2 Cd3 N6 143.49(19) . 1_455
O4W Cd2 Cd3 N6 -158.60(16) . 1_455
Cd1 Cd2 Cd3 N6 177.44(13) . 1_455
O3 Cd2 Cd3 O3W -9.6(2) . .
N1 Cd2 Cd3 O3W -172.3(2) . .
O2 Cd2 Cd3 O3W -173.7(2) . .
O5W Cd2 Cd3 O3W -86.2(2) . .
O1 Cd2 Cd3 O3W 40.7(2) . .
O4W Cd2 Cd3 O3W 98.60(19) . .
Cd1 Cd2 Cd3 O3W 74.64(17) . .
O3 Cd2 Cd3 O2 164.0(2) . .
N1 Cd2 Cd3 O2 1.4(2) . .
O5W Cd2 Cd3 O2 87.5(2) . .
O1 Cd2 Cd3 O2 -145.6(2) . .
O4W Cd2 Cd3 O2 -87.74(18) . .
Cd1 Cd2 Cd3 O2 -111.70(15) . .
N1 Cd2 Cd3 O3 -162.6(2) . .
O2 Cd2 Cd3 O3 -164.0(2) . .
O5W Cd2 Cd3 O3 -76.5(2) . .
O1 Cd2 Cd3 O3 50.3(2) . .
O4W Cd2 Cd3 O3 108.25(18) . .
Cd1 Cd2 Cd3 O3 84.28(15) . .
O3 Cd2 Cd3 O21 -96.09(18) . .
N1 Cd2 Cd3 O21 101.3(2) . .
O2 Cd2 Cd3 O21 99.89(18) . .
O5W Cd2 Cd3 O21 -172.60(15) . .
O1 Cd2 Cd3 O21 -45.76(16) . .
O4W Cd2 Cd3 O21 12.16(13) . .
Cd1 Cd2 Cd3 O21 -11.81(9) . .
O3 Cd2 Cd3 O11 -158.11(19) . .
N1 Cd2 Cd3 O11 39.3(2) . .
O2 Cd2 Cd3 O11 37.9(2) . .
O5W Cd2 Cd3 O11 125.38(18) . .
O1 Cd2 Cd3 O11 -107.78(18) . .
O4W Cd2 Cd3 O11 -49.86(16) . .
Cd1 Cd2 Cd3 O11 -73.83(13) . .
Mo5 O13 Cd4 O13 153(11) 1_454 2_654
Mo4 O13 Cd4 O13 -76(11) 2_654 2_654
Mo5 O13 Cd4 O12 -114.7(2) 1_454 2_654
Mo4 O13 Cd4 O12 16.2(3) 2_654 2_654
Mo5 O13 Cd4 O12 65.3(2) 1_454 .
Mo4 O13 Cd4 O12 -163.8(3) 2_654 .
Mo5 O13 Cd4 O14 -16.2(2) 1_454 .
Mo4 O13 Cd4 O14 114.8(2) 2_654 .
Mo5 O13 Cd4 O14 163.8(2) 1_454 2_654
Mo4 O13 Cd4 O14 -65.2(2) 2_654 2_654
Mo3 O12 Cd4 O13 14.1(2) . 2_654
Mo1 O12 Cd4 O13 -110.0(2) 2_655 2_654
Mo3 O12 Cd4 O13 -165.9(2) . .
Mo1 O12 Cd4 O13 70.0(2) 2_655 .
Mo3 O12 Cd4 O12 129(16) . 2_654
Mo1 O12 Cd4 O12 4(16) 2_655 2_654
Mo3 O12 Cd4 O14 -69.3(2) . .
Mo1 O12 Cd4 O14 166.5(2) 2_655 .
Mo3 O12 Cd4 O14 110.7(2) . 2_654
Mo1 O12 Cd4 O14 -13.5(2) 2_655 2_654
Mo6 O14 Cd4 O13 -168.5(2) 1_454 2_654
Mo2 O14 Cd4 O13 65.3(2) 1_554 2_654
Mo6 O14 Cd4 O13 11.5(2) 1_454 .
Mo2 O14 Cd4 O13 -114.7(2) 1_554 .
Mo6 O14 Cd4 O12 110.5(2) 1_454 2_654
Mo2 O14 Cd4 O12 -15.7(2) 1_554 2_654
Mo6 O14 Cd4 O12 -69.5(2) 1_454 .
Mo2 O14 Cd4 O12 164.3(2) 1_554 .
Mo6 O14 Cd4 O14 51(41) 1_454 2_654
Mo2 O14 Cd4 O14 -76(41) 1_554 2_654
